data_4512186
loop_
_publ_author_name
'Madura, Izabela D.'
'Czerwi\'nska, Karolina'
'So\/lda\'nska, Dominika'

_publ_section_title
;
 Hydrogen-Bonded Dimeric Synthon of Fluoro-Substituted Phenylboronic Acids
 versus Supramolecular Organization in Crystals
;
_journal_issue 11
_journal_name_full 'Crystal Growth &amp; Design'
_journal_page_first 5912
_journal_paper_doi 10.1021/cg501132d
_journal_volume 14
_journal_year 2014
_chemical_formula_moiety 'C6 H5 B F2 O2'
_chemical_formula_sum 'C6 H5 B F2 O2'
_chemical_formula_weight 157.91
_chemical_name_systematic '2,5-difluorophenylboronic acid'
_space_group_crystal_system monoclinic
_space_group_IT_number 14
_space_group_name_Hall '-P 2yn'
_space_group_name_H-M_alt 'P 1 21/n 1'
_symmetry_space_group_name_Hall '-P 2yn'
_symmetry_space_group_name_H-M 'P 1 21/n 1'
_atom_sites_solution_hydrogens mixed
_atom_sites_solution_primary direct
_audit_creation_method
;
Olex2 1.2-beta
(compiled 2014.03.12 svn.r2899 for OlexSys, GUI svn.r4796)
;
_cell_angle_alpha 90
_cell_angle_beta 93.974(8)
_cell_angle_gamma 90
_cell_formula_units_Z 4
_cell_length_a 4.9578(4)
_cell_length_b 5.5256(4)
_cell_length_c 23.484(2)
_cell_measurement_reflns_used 1905
_cell_measurement_temperature 100(2)
_cell_measurement_theta_max 66.9100
_cell_measurement_theta_min 3.7820
_cell_volume 641.79(9)
_computing_cell_refinement
;
CrysAlisPro, Agilent Technologies,
Version 1.171.37.31 (release 14-01-2014 CrysAlis171 .NET)
(compiled Jan 14 2014,18:38:05)
;
_computing_data_collection
;
CrysAlisPro, Agilent Technologies,
Version 1.171.37.31 (release 14-01-2014 CrysAlis171 .NET)
(compiled Jan 14 2014,18:38:05)
;
_computing_data_reduction
;
CrysAlisPro, Agilent Technologies,
Version 1.171.37.31 (release 14-01-2014 CrysAlis171 .NET)
(compiled Jan 14 2014,18:38:05)
;
_computing_molecular_graphics 'Olex2 (Dolomanov et al., 2009)'
_computing_publication_material 'Olex2 (Dolomanov et al., 2009)'
_computing_structure_refinement 'ShelXL (Sheldrick, 2008)'
_computing_structure_solution 'ShelXS (Sheldrick, 2008)'
_diffrn_ambient_temperature 100.0
_diffrn_detector 'CCD plate'
_diffrn_detector_area_resol_mean 10.3347
_diffrn_detector_type Atlas
_diffrn_measured_fraction_theta_full 0.974
_diffrn_measured_fraction_theta_max 0.995
_diffrn_measurement_device 'four-circle diffractometer'
_diffrn_measurement_device_type 'Xcalibur, Atlas, Gemini ultra'
_diffrn_measurement_method '\w scans'
_diffrn_orient_matrix_UB_11 -0.0661326000
_diffrn_orient_matrix_UB_12 -0.1503019000
_diffrn_orient_matrix_UB_13 0.0524912000
_diffrn_orient_matrix_UB_21 0.1708055000
_diffrn_orient_matrix_UB_22 0.1741443000
_diffrn_orient_matrix_UB_23 0.0390117000
_diffrn_orient_matrix_UB_31 -0.2518420000
_diffrn_orient_matrix_UB_32 0.1576091000
_diffrn_orient_matrix_UB_33 0.0069538000
_diffrn_radiation_monochromator mirror
_diffrn_radiation_probe x-ray
_diffrn_radiation_type CuK\a
_diffrn_radiation_wavelength 1.54184
_diffrn_reflns_av_R_equivalents 0.0352
_diffrn_reflns_av_unetI/netI 0.0224
_diffrn_reflns_Laue_measured_fraction_full 0.974
_diffrn_reflns_Laue_measured_fraction_max 0.995
_diffrn_reflns_limit_h_max 5
_diffrn_reflns_limit_h_min -5
_diffrn_reflns_limit_k_max 6
_diffrn_reflns_limit_k_min -5
_diffrn_reflns_limit_l_max 27
_diffrn_reflns_limit_l_min -27
_diffrn_reflns_number 4609
_diffrn_reflns_point_group_measured_fraction_full 0.974
_diffrn_reflns_point_group_measured_fraction_max 0.995
_diffrn_reflns_theta_full 67.684
_diffrn_reflns_theta_max 66.463
_diffrn_reflns_theta_min 3.774
_diffrn_source 'sealed X-ray tube'
_diffrn_source_type 'Enhance Ultra (Cu) X-ray Source'
_exptl_absorpt_coefficient_mu 1.364
_exptl_absorpt_correction_T_max 1.00000
_exptl_absorpt_correction_T_min 0.60551
_exptl_absorpt_correction_type multi-scan
_exptl_absorpt_process_details
;
CrysAlisPro, Agilent Technologies,
Version 1.171.37.31 (release 14-01-2014 CrysAlis171 .NET)
(compiled Jan 14 2014,18:38:05)
Empirical absorption correction using spherical harmonics,
 implemented in SCALE3 ABSPACK scaling algorithm.
;
_exptl_crystal_colour colourless
_exptl_crystal_colour_primary colourless
_exptl_crystal_density_diffrn 1.634
_exptl_crystal_description plate
_exptl_crystal_F_000 320
_exptl_crystal_recrystallization_method 'crysallized from water with glutamine (1:1 molar ration)'
_exptl_crystal_size_max 0.2
_exptl_crystal_size_mid 0.15
_exptl_crystal_size_min 0.01
_refine_diff_density_max 0.367
_refine_diff_density_min -0.297
_refine_diff_density_rms 0.075
_refine_ls_extinction_method none
_refine_ls_goodness_of_fit_ref 1.134
_refine_ls_hydrogen_treatment mixed
_refine_ls_matrix_type full
_refine_ls_number_parameters 106
_refine_ls_number_reflns 1124
_refine_ls_number_restraints 0
_refine_ls_restrained_S_all 1.134
_refine_ls_R_factor_all 0.0503
_refine_ls_R_factor_gt 0.0466
_refine_ls_shift/su_max 0.000
_refine_ls_shift/su_mean 0.000
_refine_ls_structure_factor_coef Fsqd
_refine_ls_weighting_details
;
 w=1/[\s^2^(Fo^2^)+(0.0805P)^2^+0.4372P]
 where P=(Fo^2^+2Fc^2^)/3
;
_refine_ls_weighting_scheme calc
_refine_ls_wR_factor_gt 0.1364
_refine_ls_wR_factor_ref 0.1398
_reflns_Friedel_coverage 0.000
_reflns_number_gt 1015
_reflns_number_total 1124
_reflns_threshold_expression 'I > 2\s(I)'
_cod_data_source_file cg501132d_si_001.cif
_cod_data_source_block 25Fpba_1
_cod_depositor_comments 'Adding full bibliography for 4512180--4512187.cif.'
_cod_original_cell_volume 641.80(8)
_cod_database_code 4512186

loop_
_space_group_symop_operation_xyz
'x, y, z'
'-x+1/2, y+1/2, -z+1/2'
'-x, -y, -z'
'x-1/2, -y-1/2, z-1/2'

loop_
_atom_site_label
_atom_site_type_symbol
_atom_site_fract_x
_atom_site_fract_y
_atom_site_fract_z
_atom_site_U_iso_or_equiv
_atom_site_adp_type
_atom_site_occupancy
_atom_site_site_symmetry_order
_atom_site_calc_flag
_atom_site_refinement_flags_posn
F1 F 1.4324(3) 0.3463(2) 0.06179(5) 0.0255(4) Uani 1 1 d .
F2 F 0.8031(3) 0.3372(2) 0.24131(5) 0.0277(4) Uani 1 1 d .
O1 O 1.2185(3) 0.7993(3) 0.02631(7) 0.0239(4) Uani 1 1 d .
H1 H 1.364(7) 0.748(6) 0.0342(13) 0.036 Uiso 1 1 d R
O2 O 0.7843(3) 0.8419(3) 0.05787(7) 0.0221(4) Uani 1 1 d .
H2 H 0.784(6) 0.943(6) 0.0352(13) 0.033 Uiso 1 1 d R
C1 C 1.0763(4) 0.5248(4) 0.10836(8) 0.0177(5) Uani 1 1 d .
C2 C 1.2687(4) 0.3463(4) 0.10626(9) 0.0189(5) Uani 1 1 d .
C3 C 1.3109(5) 0.1637(4) 0.14607(10) 0.0225(5) Uani 1 1 d .
H3 H 1.4462 0.0443 0.1421 0.027 Uiso 1 1 calc R
C4 C 1.1493(4) 0.1601(4) 0.19202(9) 0.0225(5) Uani 1 1 d .
H4 H 1.1706 0.0375 0.2203 0.027 Uiso 1 1 calc R
C5 C 0.9578(4) 0.3381(4) 0.19553(9) 0.0205(5) Uani 1 1 d .
C6 C 0.9147(4) 0.5179(4) 0.15516(8) 0.0189(5) Uani 1 1 d .
H6 H 0.7774 0.6355 0.1590 0.023 Uiso 1 1 calc R
B1 B 1.0275(5) 0.7300(4) 0.06181(10) 0.0185(5) Uani 1 1 d .

loop_
_atom_site_aniso_label
_atom_site_aniso_U_11
_atom_site_aniso_U_22
_atom_site_aniso_U_33
_atom_site_aniso_U_23
_atom_site_aniso_U_13
_atom_site_aniso_U_12
F1 0.0251(7) 0.0227(7) 0.0299(7) 0.0019(5) 0.0111(5) 0.0047(5)
F2 0.0373(8) 0.0221(7) 0.0251(7) 0.0033(5) 0.0127(6) 0.0010(5)
O1 0.0188(8) 0.0247(8) 0.0288(9) 0.0092(6) 0.0068(6) 0.0045(6)
O2 0.0180(8) 0.0208(8) 0.0281(8) 0.0092(6) 0.0050(6) 0.0017(6)
C1 0.0184(10) 0.0144(10) 0.0202(10) 0.0005(8) 0.0000(8) -0.0015(8)
C2 0.0167(10) 0.0178(10) 0.0224(10) -0.0019(8) 0.0030(8) -0.0022(7)
C3 0.0219(11) 0.0147(10) 0.0306(12) 0.0002(8) 0.0005(9) 0.0027(8)
C4 0.0258(12) 0.0162(10) 0.0250(11) 0.0025(8) -0.0018(9) -0.0024(8)
C5 0.0250(11) 0.0173(11) 0.0196(10) -0.0010(8) 0.0045(8) -0.0046(8)
C6 0.0184(10) 0.0147(10) 0.0237(11) -0.0016(8) 0.0025(8) 0.0010(8)
B1 0.0185(11) 0.0161(11) 0.0209(11) 0.0006(9) 0.0016(8) -0.0011(9)

loop_
_atom_type_symbol
_atom_type_description
_atom_type_scat_dispersion_real
_atom_type_scat_dispersion_imag
_atom_type_scat_source
C C 0.0181 0.0091 'International Tables Vol C Tables 4.2.6.8 and 6.1.1.4'
H H 0.0000 0.0000 'International Tables Vol C Tables 4.2.6.8 and 6.1.1.4'
B B 0.0090 0.0039 'International Tables Vol C Tables 4.2.6.8 and 6.1.1.4'
F F 0.0727 0.0534 'International Tables Vol C Tables 4.2.6.8 and 6.1.1.4'
O O 0.0492 0.0322 'International Tables Vol C Tables 4.2.6.8 and 6.1.1.4'

loop_
_geom_angle_atom_site_label_1
_geom_angle_atom_site_label_2
_geom_angle_atom_site_label_3
_geom_angle
B1 O1 H1 115(2)
B1 O2 H2 110(2)
C2 C1 C6 116.29(18)
C2 C1 B1 124.22(19)
C6 C1 B1 119.49(18)
F1 C2 C1 118.51(17)
F1 C2 C3 116.58(18)
C1 C2 C3 124.9(2)
C2 C3 H3 121.0
C2 C3 C4 117.91(19)
C4 C3 H3 121.0
C3 C4 H4 120.8
C5 C4 C3 118.37(19)
C5 C4 H4 120.8
F2 C5 C4 118.27(18)
F2 C5 C6 118.42(18)
C4 C5 C6 123.3(2)
C1 C6 H6 120.4
C5 C6 C1 119.20(18)
C5 C6 H6 120.4
O1 B1 C1 123.10(19)
O2 B1 O1 119.02(19)
O2 B1 C1 117.87(18)

loop_
_geom_bond_atom_site_label_1
_geom_bond_atom_site_label_2
_geom_bond_distance
F1 C2 1.366(2)
F2 C5 1.363(2)
O1 H1 0.78(3)
O1 B1 1.359(3)
O2 H2 0.77(3)
O2 B1 1.353(3)
C1 C2 1.376(3)
C1 C6 1.405(3)
C1 B1 1.582(3)
C2 C3 1.381(3)
C3 H3 0.9500
C3 C4 1.388(3)
C4 H4 0.9500
C4 C5 1.373(3)
C5 C6 1.379(3)
C6 H6 0.9500

loop_
_geom_torsion_atom_site_label_1
_geom_torsion_atom_site_label_2
_geom_torsion_atom_site_label_3
_geom_torsion_atom_site_label_4
_geom_torsion
F1 C2 C3 C4 179.45(17)
F2 C5 C6 C1 178.61(16)
C1 C2 C3 C4 -0.6(3)
C2 C1 C6 C5 0.4(3)
C2 C1 B1 O1 -22.2(3)
C2 C1 B1 O2 158.4(2)
C2 C3 C4 C5 -0.3(3)
C3 C4 C5 F2 -178.67(17)
C3 C4 C5 C6 1.2(3)
C4 C5 C6 C1 -1.3(3)
C6 C1 C2 F1 -179.51(16)
C6 C1 C2 C3 0.5(3)
C6 C1 B1 O1 158.41(19)
C6 C1 B1 O2 -21.0(3)
B1 C1 C2 F1 1.1(3)
B1 C1 C2 C3 -178.9(2)
B1 C1 C6 C5 179.85(18)
